data_7711851
loop_
_publ_author_name
'Yagura, Shogo'
'Hayakawa, Naoki'
'Kuroda, Airi'
'Ota, Kei'
'Tanishita, Rhota'
'Urasaki, Genya'
'Nakahodo, Tsukasa'
'Nakai, Hidetaka'
'Hoshino, Manabu'
'Hashizume, Daisuke'
'Matsuo, Tsukasa'

_publ_section_title
;
 A series of (<i>E</i>)-1,2-diaryldigermenes incorporating bulky Eind
 groups: structural characteristics and absorption properties.
;
_journal_name_full 'Dalton transactions (Cambridge, England : 2003)'
_journal_paper_doi 10.1039/d2dt03427a
_journal_year 2022
_chemical_formula_moiety 'C86 H116 Ge2'
_chemical_formula_sum 'C86 H116 Ge2'
_chemical_formula_weight 1294.96
_chemical_name_systematic bis(9,9-dimethyl-2-fluorenyl)digermene
_chemical_temperature_decomposition 435.0(10)
_space_group_crystal_system triclinic
_space_group_IT_number 2
_space_group_name_Hall '-P 1'
_space_group_name_H-M_alt 'P -1'
_atom_sites_solution_hydrogens geom
_atom_sites_solution_primary direct
_atom_sites_solution_secondary difmap
_audit_creation_method SHELXL-2018/3
_audit_update_record
;
2021-04-13 deposited with the CCDC.	2022-11-22 downloaded from the CCDC.
;
_cell_angle_alpha 82.149(3)
_cell_angle_beta 78.332(3)
_cell_angle_gamma 86.759(2)
_cell_formula_units_Z 1
_cell_length_a 10.9234(3)
_cell_length_b 11.2224(3)
_cell_length_c 15.1362(5)
_cell_measurement_reflns_used 7983
_cell_measurement_temperature 100
_cell_measurement_theta_max 28.80
_cell_measurement_theta_min 1.91
_cell_volume 1799.32(9)
_computing_cell_refinement 'CrysAlisPro 1.171.39.20a (Rigaku OD, 2015)'
_computing_data_collection 'CrysAlisPro 1.171.39.20a (Rigaku OD, 2015)'
_computing_data_reduction 'CrysAlisPro 1.171.39.20a (Rigaku OD, 2015)'
_computing_molecular_graphics shelxle
_computing_publication_material 'SHELXL-2018/3 (Sheldrick, 2018)'
_computing_structure_refinement 'SHELXL-2018/3 (Sheldrick, 2018)'
_computing_structure_solution 'SIR2011 (Burla, et al., 2012)'
_diffrn_ambient_temperature 100
_diffrn_detector_area_resol_mean 5.811
_diffrn_measured_fraction_theta_full 1.000
_diffrn_measured_fraction_theta_max 0.910
_diffrn_measurement_device_type 'Rigaku XtaLAB P200'
_diffrn_measurement_method '\w scans'
_diffrn_radiation_type MoK\a
_diffrn_radiation_wavelength 0.71075
_diffrn_reflns_av_R_equivalents 0.0997
_diffrn_reflns_av_unetI/netI 0.1556
_diffrn_reflns_Laue_measured_fraction_full 1.000
_diffrn_reflns_Laue_measured_fraction_max 0.910
_diffrn_reflns_limit_h_max 15
_diffrn_reflns_limit_h_min -16
_diffrn_reflns_limit_k_max 16
_diffrn_reflns_limit_k_min -16
_diffrn_reflns_limit_l_max 22
_diffrn_reflns_limit_l_min -21
_diffrn_reflns_number 43348
_diffrn_reflns_point_group_measured_fraction_full 1.000
_diffrn_reflns_point_group_measured_fraction_max 0.910
_diffrn_reflns_theta_full 25.242
_diffrn_reflns_theta_max 32.104
_diffrn_reflns_theta_min 1.905
_exptl_absorpt_coefficient_mu 0.879
_exptl_absorpt_correction_T_max 0.958
_exptl_absorpt_correction_T_min 0.867
_exptl_absorpt_correction_type multi-scan
_exptl_absorpt_process_details
;
CrysAlisPro 1.171.39.20a (Rigaku Oxford Diffraction, 2015)
Empirical absorption correction using spherical harmonics,
 implemented in SCALE3 ABSPACK scaling algorithm.
;
_exptl_crystal_colour orange
_exptl_crystal_density_diffrn 1.195
_exptl_crystal_density_method 'not measured'
_exptl_crystal_description plate
_exptl_crystal_F_000 696
_exptl_crystal_recrystallization_method 'Re-crystallisation from solvent: dichloromethane and HMDSO'
_exptl_crystal_size_max 0.082
_exptl_crystal_size_mid 0.061
_exptl_crystal_size_min 0.049
_refine_diff_density_max 0.517
_refine_diff_density_min -0.448
_refine_diff_density_rms 0.085
_refine_ls_extinction_method none
_refine_ls_goodness_of_fit_ref 1.014
_refine_ls_hydrogen_treatment constr
_refine_ls_matrix_type full
_refine_ls_number_parameters 578
_refine_ls_number_reflns 11459
_refine_ls_number_restraints 565
_refine_ls_restrained_S_all 0.995
_refine_ls_R_factor_all 0.1512
_refine_ls_R_factor_gt 0.0627
_refine_ls_shift/su_max 0.001
_refine_ls_shift/su_mean 0.000
_refine_ls_structure_factor_coef Fsqd
_refine_ls_weighting_details 'w=1/[\s^2^(Fo^2^)+(0.0604P)^2^] where P=(Fo^2^+2Fc^2^)/3'
_refine_ls_weighting_scheme calc
_refine_ls_wR_factor_gt 0.1205
_refine_ls_wR_factor_ref 0.1411
_reflns_Friedel_coverage 0.000
_reflns_number_gt 6173
_reflns_number_total 11459
_reflns_threshold_expression 'I > 2\s(I)'
_cod_data_source_file d2dt03427a2.cif
_cod_data_source_block xcalibur
_cod_depositor_comments
;
The following automatic conversions were performed:

data name '_chemical_melting_point' was changed to
'_chemical_temperature_decomposition' since the value had been given
as '434-436 (dec.)'. The value was changed to '435.0(10)' -- the
average value was taken and precision was estimated.

Automatic conversion script
Id: cif_fix_values 7556 2019-12-06 15:28:31Z antanas 
;
_cod_database_code 7711851
_shelx_shelxl_version_number 2018/3
_shelx_space_group_comment
;
The symmetry employed for this shelxl refinement is uniquely defined
by the following loop, which should always be used as a source of
symmetry information in preference to the above space-group names.
They are only intended as comments.
;
_shelx_estimated_absorpt_t_min 0.931
_shelx_estimated_absorpt_t_max 0.958

loop_
_space_group_symop_operation_xyz
'x, y, z'
'-x, -y, -z'

loop_
_atom_site_label
_atom_site_type_symbol
_atom_site_fract_x
_atom_site_fract_y
_atom_site_fract_z
_atom_site_U_iso_or_equiv
_atom_site_adp_type
_atom_site_occupancy
_atom_site_site_symmetry_order
_atom_site_calc_flag
_atom_site_refinement_flags_posn
_atom_site_refinement_flags_adp
_atom_site_refinement_flags_occupancy
_atom_site_disorder_assembly
_atom_site_disorder_group
Ge1A Ge 0.03988(4) 0.50048(3) 0.42419(2) 0.02075(12) Uani 0.6904(9) 1 d . . P A 3
Ge1B Ge 0.0845(3) 0.5280(2) 0.44380(19) 0.02075(12) Uani 0.0986(9) 1 d . . P A 4
Ge1C Ge -0.01278(18) 0.59958(15) 0.47774(11) 0.02075(12) Uani 0.1610(9) 1 d . . P A 5
Ge1D Ge -0.0498(6) 0.5758(5) 0.4632(3) 0.02075(12) Uani 0.0500(9) 1 d . . P A 6
C1 C 0.0651(2) 0.6507(2) 0.33624(15) 0.0333(6) Uani 1 1 d . . . . .
C2 C 0.0067(2) 0.64989(19) 0.26127(14) 0.0259(5) Uani 1 1 d . . . . .
C3 C -0.0966(2) 0.56778(19) 0.25042(14) 0.0260(5) Uani 1 1 d . . . . .
C4 C -0.1167(2) 0.6130(2) 0.15168(14) 0.0284(5) Uani 1 1 d . . . . .
H4A H -0.097609 0.546541 0.113769 0.034 Uiso 1 1 calc R U . . .
H4B H -0.205096 0.639392 0.153453 0.034 Uiso 1 1 calc R U . . .
C5 C -0.0303(2) 0.71920(19) 0.10956(14) 0.0255(5) Uani 1 1 d . . . . .
C6 C 0.04010(19) 0.73175(18) 0.18365(14) 0.0225(5) Uani 1 1 d . . . . .
C7 C 0.1327(2) 0.81370(18) 0.17696(14) 0.0241(5) Uani 1 1 d . . . . .
H7 H 0.156368 0.867753 0.122823 0.029 Uiso 1 1 calc R U . . .
C8 C 0.19041(19) 0.81586(18) 0.25025(14) 0.0240(5) Uani 1 1 d . . . . .
C9 C 0.2964(2) 0.8968(2) 0.25226(15) 0.0303(5) Uani 1 1 d . . . . .
C10 C 0.3015(2) 0.8799(2) 0.35386(15) 0.0381(6) Uani 1 1 d . . . . .
H10A H 0.265401 0.952336 0.381394 0.046 Uiso 1 1 calc R U . . .
H10B H 0.389611 0.869125 0.361348 0.046 Uiso 1 1 calc R U . . .
C11 C 0.2265(2) 0.7673(2) 0.40289(14) 0.0314(5) Uani 1 1 d . . . . .
C12 C 0.1564(2) 0.7381(2) 0.33032(15) 0.0294(5) Uani 1 1 d . . . . .
C13 C -0.2176(2) 0.5832(2) 0.32111(15) 0.0302(5) Uani 1 1 d . . . . .
H13A H -0.281630 0.531125 0.309926 0.036 Uiso 1 1 calc R U . . .
H13B H -0.200651 0.554360 0.382379 0.036 Uiso 1 1 calc R U . . .
C14 C -0.2714(3) 0.7108(2) 0.32108(16) 0.0446(7) Uani 1 1 d . . . . .
H14A H -0.341177 0.713918 0.372937 0.067 Uiso 1 1 calc R U . . .
H14B H -0.301451 0.735925 0.264402 0.067 Uiso 1 1 calc R U . . .
H14C H -0.206432 0.764920 0.325891 0.067 Uiso 1 1 calc R U . . .
C15 C -0.0526(2) 0.4350(2) 0.25637(18) 0.0389(6) Uani 1 1 d . . . . .
H15A H 0.027189 0.428702 0.212272 0.047 Uiso 1 1 calc R U . . .
H15B H -0.034735 0.409882 0.317895 0.047 Uiso 1 1 calc R U . . .
C16 C -0.1425(3) 0.3463(2) 0.23841(19) 0.0493(7) Uani 1 1 d . . . . .
H16A H -0.101845 0.266254 0.237751 0.074 Uiso 1 1 calc R U . . .
H16B H -0.165796 0.372690 0.179428 0.074 Uiso 1 1 calc R U . . .
H16C H -0.217726 0.343005 0.286494 0.074 Uiso 1 1 calc R U . . .
C17 C -0.1050(2) 0.8369(2) 0.08899(15) 0.0309(5) Uani 1 1 d . . . . .
H17A H -0.162601 0.853348 0.145769 0.037 Uiso 1 1 calc R U . . .
H17B H -0.045694 0.903490 0.071184 0.037 Uiso 1 1 calc R U . . .
C18 C -0.1813(2) 0.8387(3) 0.01482(17) 0.0443(7) Uani 1 1 d . . . . .
H18A H -0.232620 0.913116 0.011983 0.066 Uiso 1 1 calc R U . . .
H18B H -0.235714 0.769304 0.028745 0.066 Uiso 1 1 calc R U . . .
H18C H -0.124704 0.834793 -0.043934 0.066 Uiso 1 1 calc R U . . .
C19 C 0.0602(2) 0.6913(2) 0.02151(14) 0.0285(5) Uani 1 1 d . . . . .
H19A H 0.010275 0.671321 -0.021954 0.034 Uiso 1 1 calc R U . . .
H19B H 0.106472 0.764822 -0.006435 0.034 Uiso 1 1 calc R U . . .
C20 C 0.1550(2) 0.5879(2) 0.03553(16) 0.0355(6) Uani 1 1 d . . . . .
H20A H 0.208007 0.575688 -0.023171 0.053 Uiso 1 1 calc R U . . .
H20B H 0.110330 0.514126 0.061991 0.053 Uiso 1 1 calc R U . . .
H20C H 0.207120 0.607917 0.076741 0.053 Uiso 1 1 calc R U . . .
C21 C 0.2746(2) 1.0272(2) 0.21294(16) 0.0365(6) Uani 1 1 d . . . . .
H21A H 0.279222 1.030106 0.146691 0.044 Uiso 1 1 calc R U . . .
H21B H 0.343814 1.075266 0.221235 0.044 Uiso 1 1 calc R U . . .
C22 C 0.1508(3) 1.0874(2) 0.25378(18) 0.0465(7) Uani 1 1 d . . . . .
H22A H 0.145128 1.169612 0.222907 0.070 Uiso 1 1 calc R U . . .
H22B H 0.146854 1.089878 0.318774 0.070 Uiso 1 1 calc R U . . .
H22C H 0.081086 1.041344 0.245832 0.070 Uiso 1 1 calc R U . . .
C23 C 0.4236(2) 0.8487(2) 0.19880(18) 0.0431(6) Uani 1 1 d . . . . .
H23A H 0.490114 0.902000 0.204414 0.052 Uiso 1 1 calc R U . . .
H23B H 0.441846 0.767934 0.229588 0.052 Uiso 1 1 calc R U . . .
C24 C 0.4339(3) 0.8389(3) 0.09998(19) 0.0530(8) Uani 1 1 d . . . . .
H24A H 0.517857 0.808655 0.074896 0.080 Uiso 1 1 calc R U . . .
H24B H 0.418790 0.918406 0.067532 0.080 Uiso 1 1 calc R U . . .
H24C H 0.371634 0.783286 0.092762 0.080 Uiso 1 1 calc R U . . .
C25 C 0.1350(3) 0.8011(2) 0.48793(17) 0.0449(7) Uani 1 1 d . . . . .
H25A H 0.062417 0.843939 0.466754 0.054 Uiso 0.503(6) 1 calc R U P B 1
H25B H 0.103871 0.724851 0.524346 0.054 Uiso 0.503(6) 1 calc R U P B 1
H25C H 0.095482 0.726306 0.520961 0.054 Uiso 0.497(6) 1 calc R U P B 2
H25D H 0.185012 0.830305 0.527913 0.054 Uiso 0.497(6) 1 calc R U P B 2
C26A C 0.1741(6) 0.8749(6) 0.5514(4) 0.060(2) Uani 0.503(6) 1 d . . P B 1
H26A H 0.101549 0.892922 0.597949 0.090 Uiso 0.503(6) 1 calc R U P B 1
H26B H 0.208594 0.950253 0.517427 0.090 Uiso 0.503(6) 1 calc R U P B 1
H26C H 0.238006 0.830102 0.580693 0.090 Uiso 0.503(6) 1 calc R U P B 1
C26B C 0.0404(5) 0.8857(5) 0.4774(4) 0.0455(17) Uani 0.497(6) 1 d . . P B 2
H26D H -0.020961 0.883707 0.534529 0.068 Uiso 0.497(6) 1 calc R U P B 2
H26E H -0.000642 0.867591 0.429069 0.068 Uiso 0.497(6) 1 calc R U P B 2
H26F H 0.075743 0.965961 0.460982 0.068 Uiso 0.497(6) 1 calc R U P B 2
C27 C 0.3139(2) 0.6625(2) 0.42925(17) 0.0391(6) Uani 1 1 d . . . . .
H27A H 0.261539 0.592312 0.455870 0.047 Uiso 0.809(6) 1 calc R U P C 1
H27B H 0.368158 0.641068 0.372550 0.047 Uiso 0.809(6) 1 calc R U P C 1
H27C H 0.350822 0.688390 0.477831 0.047 Uiso 0.191(6) 1 calc R U P C 2
H27D H 0.257886 0.596142 0.459109 0.047 Uiso 0.191(6) 1 calc R U P C 2
C28A C 0.3973(3) 0.6792(3) 0.4946(2) 0.0394(9) Uani 0.809(6) 1 d . . P C 1
H28A H 0.456043 0.610230 0.498114 0.059 Uiso 0.809(6) 1 calc R U P C 1
H28B H 0.346035 0.685330 0.555007 0.059 Uiso 0.809(6) 1 calc R U P C 1
H28C H 0.444101 0.753080 0.473061 0.059 Uiso 0.809(6) 1 calc R U P C 1
C28B C 0.4105(13) 0.6094(12) 0.3747(9) 0.045(4) Uani 0.191(6) 1 d . . P C 2
H28D H 0.379392 0.577916 0.326380 0.054 Uiso 0.191(6) 1 calc R U P C 2
H28E H 0.447418 0.543199 0.411017 0.054 Uiso 0.191(6) 1 calc R U P C 2
H28F H 0.474152 0.668927 0.347583 0.054 Uiso 0.191(6) 1 calc R U P C 2
C29A C 0.1872(3) 0.3964(3) 0.3923(2) 0.0240(7) Uani 0.789(3) 1 d D U P A 1
C30A C 0.2595(3) 0.4172(2) 0.30332(19) 0.0258(6) Uani 0.789(3) 1 d D U P A 1
H30A H 0.237177 0.481367 0.261167 0.031 Uiso 0.789(3) 1 calc R U P A 1
C31A C 0.3627(3) 0.3436(3) 0.2780(2) 0.0241(7) Uani 0.789(3) 1 d D U P A 1
C32A C 0.4539(3) 0.3521(3) 0.1861(2) 0.0288(7) Uani 0.789(3) 1 d D U P A 1
C33A C 0.5416(4) 0.2443(3) 0.2037(3) 0.0275(8) Uani 0.789(3) 1 d D U P A 1
C34A C 0.6416(4) 0.2002(3) 0.1447(3) 0.0320(9) Uani 0.789(3) 1 d D U P A 1
H34A H 0.662401 0.237256 0.083495 0.038 Uiso 0.789(3) 1 calc R U P A 1
C35A C 0.7112(6) 0.1026(4) 0.1743(4) 0.0334(10) Uani 0.789(3) 1 d D U P A 1
H35A H 0.781264 0.074001 0.133725 0.040 Uiso 0.789(3) 1 calc R U P A 1
C36A C 0.6809(7) 0.0458(7) 0.2620(4) 0.0339(14) Uani 0.789(3) 1 d D U P A 1
H36A H 0.727392 -0.024012 0.280505 0.041 Uiso 0.789(3) 1 calc R U P A 1
C37A C 0.5817(5) 0.0904(4) 0.3240(4) 0.0319(11) Uani 0.789(3) 1 d D U P A 1
H37A H 0.563065 0.054245 0.385523 0.038 Uiso 0.789(3) 1 calc R U P A 1
C38A C 0.5109(4) 0.1889(3) 0.2936(3) 0.0249(8) Uani 0.789(3) 1 d D U P A 1
C39A C 0.3964(3) 0.2490(3) 0.3396(2) 0.0234(6) Uani 0.789(3) 1 d D U P A 1
C40A C 0.3253(3) 0.2268(3) 0.4268(2) 0.0273(7) Uani 0.789(3) 1 d D U P A 1
H40A H 0.347835 0.162324 0.468581 0.033 Uiso 0.789(3) 1 calc R U P A 1
C41A C 0.2210(3) 0.2996(3) 0.4521(2) 0.0291(8) Uani 0.789(3) 1 d D U P A 1
H41A H 0.171272 0.283521 0.511412 0.035 Uiso 0.789(3) 1 calc R U P A 1
C42A C 0.5233(3) 0.4708(3) 0.1692(2) 0.0418(9) Uani 0.789(3) 1 d D U P A 1
H42A H 0.583178 0.474768 0.111250 0.063 Uiso 0.789(3) 1 calc R U P A 1
H42B H 0.568050 0.474726 0.218649 0.063 Uiso 0.789(3) 1 calc R U P A 1
H42C H 0.462891 0.538554 0.166996 0.063 Uiso 0.789(3) 1 calc R U P A 1
C43A C 0.3892(3) 0.3400(3) 0.1076(2) 0.0361(8) Uani 0.789(3) 1 d D U P A 1
H43A H 0.451376 0.343652 0.050778 0.054 Uiso 0.789(3) 1 calc R U P A 1
H43B H 0.327022 0.405788 0.102764 0.054 Uiso 0.789(3) 1 calc R U P A 1
H43C H 0.347516 0.262742 0.118839 0.054 Uiso 0.789(3) 1 calc R U P A 1
C29B C 0.1717(11) 0.3228(11) 0.4626(8) 0.023(2) Uani 0.211(3) 1 d D U P A 2
C30B C 0.2344(11) 0.3758(12) 0.3770(9) 0.022(2) Uani 0.211(3) 1 d D U P A 2
H30B H 0.206096 0.450849 0.349739 0.027 Uiso 0.211(3) 1 calc R U P A 2
C31B C 0.3420(9) 0.3136(9) 0.3323(7) 0.0214(16) Uani 0.211(3) 1 d D U P A 2
C32B C 0.4244(11) 0.3506(9) 0.2404(9) 0.0248(18) Uani 0.211(3) 1 d D U P A 2
C33B C 0.5203(12) 0.2434(12) 0.2405(9) 0.0239(19) Uani 0.211(3) 1 d D U P A 2
C34B C 0.6169(17) 0.2224(14) 0.1714(10) 0.030(2) Uani 0.211(3) 1 d D U P A 2
H34B H 0.628675 0.271499 0.114170 0.035 Uiso 0.211(3) 1 calc R U P A 2
C35B C 0.697(2) 0.1256(17) 0.1888(15) 0.035(3) Uani 0.211(3) 1 d D U P A 2
H35B H 0.763591 0.105321 0.141713 0.042 Uiso 0.211(3) 1 calc R U P A 2
C36B C 0.682(3) 0.058(3) 0.2740(17) 0.033(3) Uani 0.211(3) 1 d D U P A 2
H36B H 0.747927 0.004972 0.288584 0.040 Uiso 0.211(3) 1 calc R U P A 2
C37B C 0.572(2) 0.0653(18) 0.3389(15) 0.028(2) Uani 0.211(3) 1 d D U P A 2
H37B H 0.550834 0.007183 0.390971 0.033 Uiso 0.211(3) 1 calc R U P A 2
C38B C 0.4950(14) 0.1646(14) 0.3209(10) 0.025(2) Uani 0.211(3) 1 d D U P A 2
C39B C 0.3801(10) 0.2089(10) 0.3793(8) 0.0221(19) Uani 0.211(3) 1 d D U P A 2
C40B C 0.3176(9) 0.1547(9) 0.4631(6) 0.0228(19) Uani 0.211(3) 1 d D U P A 2
H40B H 0.345790 0.079900 0.490746 0.027 Uiso 0.211(3) 1 calc R U P A 2
C41B C 0.2113(9) 0.2158(8) 0.5044(6) 0.0256(19) Uani 0.211(3) 1 d D U P A 2
H41B H 0.165979 0.182841 0.562160 0.031 Uiso 0.211(3) 1 calc R U P A 2
C42B C 0.4884(11) 0.4702(9) 0.2419(8) 0.035(3) Uani 0.211(3) 1 d D U P A 2
H42D H 0.540891 0.494241 0.182149 0.053 Uiso 0.211(3) 1 calc R U P A 2
H42E H 0.540463 0.458635 0.288258 0.053 Uiso 0.211(3) 1 calc R U P A 2
H42F H 0.424344 0.533110 0.256204 0.053 Uiso 0.211(3) 1 calc R U P A 2
C43B C 0.3561(12) 0.3571(10) 0.1635(8) 0.035(3) Uani 0.211(3) 1 d D U P A 2
H43D H 0.411891 0.387087 0.106512 0.052 Uiso 0.211(3) 1 calc R U P A 2
H43E H 0.283039 0.411809 0.174333 0.052 Uiso 0.211(3) 1 calc R U P A 2
H43F H 0.328797 0.276728 0.159412 0.052 Uiso 0.211(3) 1 calc R U P A 2

loop_
_atom_site_aniso_label
_atom_site_aniso_U_11
_atom_site_aniso_U_22
_atom_site_aniso_U_33
_atom_site_aniso_U_23
_atom_site_aniso_U_13
_atom_site_aniso_U_12
Ge1A 0.0202(2) 0.02292(18) 0.01780(17) -0.00008(13) -0.00251(14) -0.00007(14)
Ge1B 0.0202(2) 0.02292(18) 0.01780(17) -0.00008(13) -0.00251(14) -0.00007(14)
Ge1C 0.0202(2) 0.02292(18) 0.01780(17) -0.00008(13) -0.00251(14) -0.00007(14)
Ge1D 0.0202(2) 0.02292(18) 0.01780(17) -0.00008(13) -0.00251(14) -0.00007(14)
C1 0.0318(13) 0.0367(13) 0.0296(12) 0.0128(10) -0.0109(11) -0.0106(11)
C2 0.0228(12) 0.0245(11) 0.0302(12) 0.0001(9) -0.0067(10) -0.0023(9)
C3 0.0225(12) 0.0254(11) 0.0297(12) -0.0005(9) -0.0051(10) -0.0031(9)
C4 0.0231(12) 0.0346(13) 0.0281(12) -0.0083(10) -0.0019(10) -0.0062(10)
C5 0.0239(12) 0.0298(12) 0.0227(11) -0.0011(9) -0.0050(9) -0.0037(10)
C6 0.0212(11) 0.0230(11) 0.0229(11) -0.0020(9) -0.0044(9) 0.0011(9)
C7 0.0249(12) 0.0243(11) 0.0212(11) 0.0025(8) -0.0029(9) -0.0036(9)
C8 0.0229(12) 0.0246(11) 0.0245(11) -0.0012(9) -0.0056(9) -0.0020(9)
C9 0.0329(13) 0.0319(13) 0.0275(12) 0.0008(10) -0.0102(10) -0.0090(11)
C10 0.0360(14) 0.0497(16) 0.0308(13) 0.0017(11) -0.0118(11) -0.0171(12)
C11 0.0305(13) 0.0399(14) 0.0236(12) 0.0046(10) -0.0082(10) -0.0099(11)
C12 0.0259(12) 0.0349(13) 0.0271(12) 0.0039(10) -0.0095(10) -0.0025(10)
C13 0.0256(12) 0.0348(13) 0.0301(12) 0.0004(10) -0.0070(10) -0.0043(10)
C14 0.0452(16) 0.0497(16) 0.0300(14) 0.0007(12) 0.0049(12) 0.0148(13)
C15 0.0315(14) 0.0304(13) 0.0473(15) 0.0026(11) 0.0054(12) -0.0025(11)
C16 0.0556(18) 0.0315(14) 0.0522(17) -0.0067(12) 0.0140(14) -0.0140(13)
C17 0.0292(13) 0.0349(13) 0.0288(12) -0.0008(10) -0.0083(10) 0.0001(10)
C18 0.0373(15) 0.0601(18) 0.0371(14) -0.0017(12) -0.0153(12) 0.0031(13)
C19 0.0267(12) 0.0334(12) 0.0256(12) -0.0039(10) -0.0047(10) -0.0047(10)
C20 0.0335(14) 0.0350(13) 0.0345(14) -0.0079(11) 0.0039(11) 0.0002(11)
C21 0.0423(15) 0.0354(13) 0.0326(13) 0.0016(10) -0.0105(12) -0.0120(12)
C22 0.0549(18) 0.0361(15) 0.0469(16) -0.0081(12) -0.0045(14) -0.0013(13)
C23 0.0288(14) 0.0500(16) 0.0515(17) -0.0050(13) -0.0085(12) -0.0093(12)
C24 0.0333(15) 0.069(2) 0.0553(19) -0.0176(15) 0.0029(13) -0.0055(14)
C25 0.0485(17) 0.0461(16) 0.0383(15) -0.0033(12) -0.0032(13) -0.0108(14)
C26A 0.055(4) 0.088(5) 0.036(3) -0.005(3) -0.020(3) 0.026(3)
C26B 0.045(3) 0.048(3) 0.039(3) -0.011(2) 0.007(3) -0.003(3)
C27 0.0379(15) 0.0454(15) 0.0363(14) -0.0001(11) -0.0154(12) -0.0049(12)
C28A 0.0368(19) 0.050(2) 0.0339(18) -0.0023(14) -0.0164(14) -0.0003(15)
C28B 0.040(8) 0.043(8) 0.052(9) -0.009(6) -0.007(6) 0.003(6)
C29A 0.0231(19) 0.0251(16) 0.0228(16) -0.0023(12) -0.0031(14) 0.0013(14)
C30A 0.0250(15) 0.0249(14) 0.0247(14) 0.0011(11) -0.0017(12) 0.0008(12)
C31A 0.0235(16) 0.0233(14) 0.0251(17) -0.0013(13) -0.0049(14) -0.0014(13)
C32A 0.0252(17) 0.0287(15) 0.0278(16) -0.0025(13) 0.0043(14) 0.0013(13)
C33A 0.0218(19) 0.0237(14) 0.0353(19) -0.0046(15) -0.0013(17) -0.0010(13)
C34A 0.027(2) 0.0261(18) 0.039(2) -0.0062(15) 0.0054(16) -0.0013(15)
C35A 0.026(2) 0.023(2) 0.049(2) -0.0165(16) 0.0057(17) 0.0016(15)
C36A 0.0259(17) 0.025(2) 0.053(3) -0.0133(19) -0.0078(18) 0.0052(16)
C37A 0.030(2) 0.032(2) 0.034(2) -0.0010(16) -0.0069(17) -0.0040(18)
C38A 0.0191(17) 0.0236(18) 0.033(2) -0.0078(15) -0.0052(15) -0.0022(14)
C39A 0.0204(15) 0.0244(16) 0.0275(16) -0.0062(13) -0.0072(13) -0.0030(13)
C40A 0.0291(16) 0.0299(16) 0.0232(15) -0.0005(13) -0.0091(13) 0.0035(13)
C41A 0.029(2) 0.0338(18) 0.0232(16) -0.0037(13) -0.0033(16) 0.0027(15)
C42A 0.0341(19) 0.0261(16) 0.054(2) -0.0002(15) 0.0133(17) -0.0003(14)
C43A 0.040(2) 0.042(2) 0.0215(17) 0.0004(14) -0.0003(15) 0.0080(15)
C29B 0.022(4) 0.029(4) 0.021(4) -0.007(3) -0.008(4) 0.002(4)
C30B 0.018(4) 0.024(4) 0.026(4) -0.004(3) -0.004(4) 0.001(3)
C31B 0.021(3) 0.020(3) 0.024(3) -0.004(3) -0.004(3) -0.002(3)
C32B 0.022(4) 0.021(3) 0.029(4) -0.004(3) 0.000(3) 0.000(3)
C33B 0.020(3) 0.022(3) 0.030(4) -0.010(3) 0.000(3) -0.004(3)
C34B 0.027(4) 0.022(4) 0.036(4) -0.008(4) 0.005(4) -0.002(4)
C35B 0.027(4) 0.026(5) 0.048(5) -0.018(4) 0.011(4) -0.003(4)
C36B 0.024(4) 0.027(5) 0.048(5) -0.010(4) -0.008(4) 0.002(4)
C37B 0.017(4) 0.024(4) 0.042(5) -0.005(4) -0.007(4) 0.001(4)
C38B 0.020(4) 0.027(4) 0.030(4) -0.005(3) -0.004(3) -0.007(3)
C39B 0.018(4) 0.025(4) 0.025(4) -0.004(3) -0.008(3) -0.002(3)
C40B 0.022(4) 0.025(4) 0.021(4) -0.002(3) -0.005(3) 0.005(4)
C41B 0.026(4) 0.027(4) 0.023(4) 0.001(3) -0.007(3) 0.005(3)
C42B 0.034(6) 0.028(5) 0.038(6) 0.003(5) 0.003(5) 0.003(5)
C43B 0.039(6) 0.034(6) 0.031(6) 0.003(5) -0.009(5) -0.004(5)

loop_
_atom_type_symbol
_atom_type_description
_atom_type_scat_dispersion_real
_atom_type_scat_dispersion_imag
_atom_type_scat_source
C C 0.0033 0.0016 'International Tables Vol C Tables 4.2.6.8 and 6.1.1.4'
H H 0.0000 0.0000 'International Tables Vol C Tables 4.2.6.8 and 6.1.1.4'
Ge Ge 0.1547 1.8001 'International Tables Vol C Tables 4.2.6.8 and 6.1.1.4'

loop_
_geom_angle_atom_site_label_1
_geom_angle_atom_site_label_2
_geom_angle_atom_site_label_3
_geom_angle
_geom_angle_site_symmetry_1
_geom_angle_site_symmetry_3
_geom_angle_publ_flag
C29A Ge1A C1 106.48(12) . . ?
C29A Ge1A Ge1A 116.30(10) . 2_566 ?
C1 Ge1A Ge1A 123.35(8) . 2_566 ?
C29A Ge1B C1 105.41(17) . . ?
C29A Ge1B Ge1B 115.8(2) . 2_566 ?
C1 Ge1B Ge1B 121.0(2) . 2_566 ?
C1 Ge1C Ge1C 112.79(12) . 2_566 ?
C1 Ge1D Ge1D 112.2(3) . 2_566 ?
C2 C1 C12 118.26(19) . . ?
C2 C1 Ge1A 113.16(16) . . ?
C12 C1 Ge1A 126.54(16) . . ?
C2 C1 Ge1B 133.6(2) . . ?
C12 C1 Ge1B 106.02(19) . . ?
C2 C1 Ge1C 127.71(18) . . ?
C12 C1 Ge1C 107.97(17) . . ?
C2 C1 Ge1D 112.6(3) . . ?
C12 C1 Ge1D 123.4(3) . . ?
C6 C2 C1 120.23(19) . . ?
C6 C2 C3 110.74(18) . . ?
C1 C2 C3 129.03(19) . . ?
C15 C3 C13 110.18(18) . . ?
C15 C3 C2 111.57(18) . . ?
C13 C3 C2 111.59(17) . . ?
C15 C3 C4 109.51(18) . . ?
C13 C3 C4 111.11(17) . . ?
C2 C3 C4 102.67(16) . . ?
C5 C4 C3 109.72(17) . . ?
C5 C4 H4A 109.7 . . ?
C3 C4 H4A 109.7 . . ?
C5 C4 H4B 109.7 . . ?
C3 C4 H4B 109.7 . . ?
H4A C4 H4B 108.2 . . ?
C6 C5 C17 109.53(17) . . ?
C6 C5 C4 102.96(16) . . ?
C17 C5 C4 112.10(18) . . ?
C6 C5 C19 111.12(17) . . ?
C17 C5 C19 109.24(18) . . ?
C4 C5 C19 111.76(17) . . ?
C7 C6 C2 121.20(19) . . ?
C7 C6 C5 124.90(18) . . ?
C2 C6 C5 113.88(18) . . ?
C6 C7 C8 119.15(19) . . ?
C6 C7 H7 120.4 . . ?
C8 C7 H7 120.4 . . ?
C7 C8 C12 121.3(2) . . ?
C7 C8 C9 125.45(19) . . ?
C12 C8 C9 113.25(18) . . ?
C8 C9 C21 113.16(19) . . ?
C8 C9 C10 101.90(18) . . ?
C21 C9 C10 114.07(19) . . ?
C8 C9 C23 110.84(18) . . ?
C21 C9 C23 108.56(19) . . ?
C10 C9 C23 108.13(19) . . ?
C9 C10 C11 109.70(18) . . ?
C9 C10 H10A 109.7 . . ?
C11 C10 H10A 109.7 . . ?
C9 C10 H10B 109.7 . . ?
C11 C10 H10B 109.7 . . ?
H10A C10 H10B 108.2 . . ?
C27 C11 C12 111.51(19) . . ?
C27 C11 C25 110.3(2) . . ?
C12 C11 C25 111.38(19) . . ?
C27 C11 C10 111.4(2) . . ?
C12 C11 C10 102.51(17) . . ?
C25 C11 C10 109.51(19) . . ?
C8 C12 C1 119.8(2) . . ?
C8 C12 C11 110.38(19) . . ?
C1 C12 C11 129.80(19) . . ?
C14 C13 C3 115.17(19) . . ?
C14 C13 H13A 108.5 . . ?
C3 C13 H13A 108.5 . . ?
C14 C13 H13B 108.5 . . ?
C3 C13 H13B 108.5 . . ?
H13A C13 H13B 107.5 . . ?
C13 C14 H14A 109.5 . . ?
C13 C14 H14B 109.5 . . ?
H14A C14 H14B 109.5 . . ?
C13 C14 H14C 109.5 . . ?
H14A C14 H14C 109.5 . . ?
H14B C14 H14C 109.5 . . ?
C16 C15 C3 116.4(2) . . ?
C16 C15 H15A 108.2 . . ?
C3 C15 H15A 108.2 . . ?
C16 C15 H15B 108.2 . . ?
C3 C15 H15B 108.2 . . ?
H15A C15 H15B 107.3 . . ?
C15 C16 H16A 109.5 . . ?
C15 C16 H16B 109.5 . . ?
H16A C16 H16B 109.5 . . ?
C15 C16 H16C 109.5 . . ?
H16A C16 H16C 109.5 . . ?
H16B C16 H16C 109.5 . . ?
C18 C17 C5 115.93(19) . . ?
C18 C17 H17A 108.3 . . ?
C5 C17 H17A 108.3 . . ?
C18 C17 H17B 108.3 . . ?
C5 C17 H17B 108.3 . . ?
H17A C17 H17B 107.4 . . ?
C17 C18 H18A 109.5 . . ?
C17 C18 H18B 109.5 . . ?
H18A C18 H18B 109.5 . . ?
C17 C18 H18C 109.5 . . ?
H18A C18 H18C 109.5 . . ?
H18B C18 H18C 109.5 . . ?
C20 C19 C5 114.55(18) . . ?
C20 C19 H19A 108.6 . . ?
C5 C19 H19A 108.6 . . ?
C20 C19 H19B 108.6 . . ?
C5 C19 H19B 108.6 . . ?
H19A C19 H19B 107.6 . . ?
C19 C20 H20A 109.5 . . ?
C19 C20 H20B 109.5 . . ?
H20A C20 H20B 109.5 . . ?
C19 C20 H20C 109.5 . . ?
H20A C20 H20C 109.5 . . ?
H20B C20 H20C 109.5 . . ?
C9 C21 C22 115.9(2) . . ?
C9 C21 H21A 108.3 . . ?
C22 C21 H21A 108.3 . . ?
C9 C21 H21B 108.3 . . ?
C22 C21 H21B 108.3 . . ?
H21A C21 H21B 107.4 . . ?
C21 C22 H22A 109.5 . . ?
C21 C22 H22B 109.5 . . ?
H22A C22 H22B 109.5 . . ?
C21 C22 H22C 109.5 . . ?
H22A C22 H22C 109.5 . . ?
H22B C22 H22C 109.5 . . ?
C24 C23 C9 117.9(2) . . ?
C24 C23 H23A 107.8 . . ?
C9 C23 H23A 107.8 . . ?
C24 C23 H23B 107.8 . . ?
C9 C23 H23B 107.8 . . ?
H23A C23 H23B 107.2 . . ?
C23 C24 H24A 109.5 . . ?
C23 C24 H24B 109.5 . . ?
H24A C24 H24B 109.5 . . ?
C23 C24 H24C 109.5 . . ?
H24A C24 H24C 109.5 . . ?
H24B C24 H24C 109.5 . . ?
C26B C25 C11 119.0(3) . . ?
C26A C25 C11 121.6(3) . . ?
C26A C25 H25A 106.9 . . ?
C11 C25 H25A 106.9 . . ?
C26A C25 H25B 106.9 . . ?
C11 C25 H25B 106.9 . . ?
H25A C25 H25B 106.7 . . ?
C26B C25 H25C 107.6 . . ?
C11 C25 H25C 107.6 . . ?
C26B C25 H25D 107.6 . . ?
C11 C25 H25D 107.6 . . ?
H25C C25 H25D 107.0 . . ?
C25 C26A H26A 109.5 . . ?
C25 C26A H26B 109.5 . . ?
H26A C26A H26B 109.5 . . ?
C25 C26A H26C 109.5 . . ?
H26A C26A H26C 109.5 . . ?
H26B C26A H26C 109.5 . . ?
C25 C26B H26D 109.5 . . ?
C25 C26B H26E 109.5 . . ?
H26D C26B H26E 109.5 . . ?
C25 C26B H26F 109.5 . . ?
H26D C26B H26F 109.5 . . ?
H26E C26B H26F 109.5 . . ?
C28B C27 C11 128.5(6) . . ?
C28A C27 C11 118.6(2) . . ?
C28A C27 H27A 107.7 . . ?
C11 C27 H27A 107.7 . . ?
C28A C27 H27B 107.7 . . ?
C11 C27 H27B 107.7 . . ?
H27A C27 H27B 107.1 . . ?
C28B C27 H27C 105.2 . . ?
C11 C27 H27C 105.2 . . ?
C28B C27 H27D 105.2 . . ?
C11 C27 H27D 105.2 . . ?
H27C C27 H27D 105.9 . . ?
C27 C28A H28A 109.5 . . ?
C27 C28A H28B 109.5 . . ?
H28A C28A H28B 109.5 . . ?
C27 C28A H28C 109.5 . . ?
H28A C28A H28C 109.5 . . ?
H28B C28A H28C 109.5 . . ?
C27 C28B H28D 109.5 . . ?
C27 C28B H28E 109.5 . . ?
H28D C28B H28E 109.5 . . ?
C27 C28B H28F 109.5 . . ?
H28D C28B H28F 109.5 . . ?
H28E C28B H28F 109.5 . . ?
C41A C29A C30A 118.8(3) . . ?
C41A C29A Ge1A 123.0(3) . . ?
C30A C29A Ge1A 118.2(2) . . ?
C41A C29A Ge1B 118.2(3) . . ?
C30A C29A Ge1B 119.4(2) . . ?
C31A C30A C29A 119.6(3) . . ?
C31A C30A H30A 120.2 . . ?
C29A C30A H30A 120.2 . . ?
C30A C31A C39A 120.7(3) . . ?
C30A C31A C32A 127.7(3) . . ?
C39A C31A C32A 111.6(3) . . ?
C43A C32A C33A 111.8(3) . . ?
C43A C32A C31A 112.5(2) . . ?
C33A C32A C31A 100.4(3) . . ?
C43A C32A C42A 110.7(3) . . ?
C33A C32A C42A 111.3(3) . . ?
C31A C32A C42A 109.7(3) . . ?
C34A C33A C38A 119.8(3) . . ?
C34A C33A C32A 128.8(3) . . ?
C38A C33A C32A 111.4(3) . . ?
C35A C34A C33A 120.0(3) . . ?
C35A C34A H34A 120.0 . . ?
C33A C34A H34A 120.0 . . ?
C34A C35A C36A 121.0(4) . . ?
C34A C35A H35A 119.5 . . ?
C36A C35A H35A 119.5 . . ?
C35A C36A C37A 120.2(4) . . ?
C35A C36A H36A 119.9 . . ?
C37A C36A H36A 119.9 . . ?
C38A C37A C36A 118.6(4) . . ?
C38A C37A H37A 120.7 . . ?
C36A C37A H37A 120.7 . . ?
C37A C38A C33A 120.3(3) . . ?
C37A C38A C39A 131.2(4) . . ?
C33A C38A C39A 108.4(3) . . ?
C40A C39A C31A 120.3(3) . . ?
C40A C39A C38A 131.7(3) . . ?
C31A C39A C38A 108.0(3) . . ?
C41A C40A C39A 119.2(3) . . ?
C41A C40A H40A 120.4 . . ?
C39A C40A H40A 120.4 . . ?
C40A C41A C29A 121.4(3) . . ?
C40A C41A H41A 119.3 . . ?
C29A C41A H41A 119.3 . . ?
C32A C42A H42A 109.5 . . ?
C32A C42A H42B 109.5 . . ?
H42A C42A H42B 109.5 . . ?
C32A C42A H42C 109.5 . . ?
H42A C42A H42C 109.5 . . ?
H42B C42A H42C 109.5 . . ?
C32A C43A H43A 109.5 . . ?
C32A C43A H43B 109.5 . . ?
H43A C43A H43B 109.5 . . ?
C32A C43A H43C 109.5 . . ?
H43A C43A H43C 109.5 . . ?
H43B C43A H43C 109.5 . . ?
C41B C29B C30B 122.4(10) . . ?
C29B C30B C31B 118.1(11) . . ?
C29B C30B H30B 121.0 . . ?
C31B C30B H30B 121.0 . . ?
C39B C31B C30B 116.8(10) . . ?
C39B C31B C32B 114.8(9) . . ?
C30B C31B C32B 128.3(10) . . ?
C43B C32B C31B 112.9(10) . . ?
C43B C32B C33B 112.1(10) . . ?
C31B C32B C33B 98.3(8) . . ?
C43B C32B C42B 112.3(9) . . ?
C31B C32B C42B 109.7(9) . . ?
C33B C32B C42B 110.7(9) . . ?
C34B C33B C38B 121.8(11) . . ?
C34B C33B C32B 126.3(12) . . ?
C38B C33B C32B 111.8(11) . . ?
C33B C34B C35B 116.6(13) . . ?
C33B C34B H34B 121.7 . . ?
C35B C34B H34B 121.7 . . ?
C34B C35B C36B 121.0(15) . . ?
C34B C35B H35B 119.5 . . ?
C36B C35B H35B 119.5 . . ?
C35B C36B C37B 121.7(18) . . ?
C35B C36B H36B 119.1 . . ?
C37B C36B H36B 119.1 . . ?
C38B C37B C36B 114.4(15) . . ?
C38B C37B H37B 122.8 . . ?
C36B C37B H37B 122.8 . . ?
C37B C38B C33B 122.5(11) . . ?
C37B C38B C39B 129.0(12) . . ?
C33B C38B C39B 108.5(10) . . ?
C31B C39B C40B 125.4(10) . . ?
C31B C39B C38B 106.6(10) . . ?
C40B C39B C38B 127.9(9) . . ?
C39B C40B C41B 116.6(9) . . ?
C39B C40B H40B 121.7 . . ?
C41B C40B H40B 121.7 . . ?
C29B C41B C40B 120.6(9) . . ?
C29B C41B H41B 119.7 . . ?
C40B C41B H41B 119.7 . . ?
C32B C42B H42D 109.5 . . ?
C32B C42B H42E 109.5 . . ?
H42D C42B H42E 109.5 . . ?
C32B C42B H42F 109.5 . . ?
H42D C42B H42F 109.5 . . ?
H42E C42B H42F 109.5 . . ?
C32B C43B H43D 109.5 . . ?
C32B C43B H43E 109.5 . . ?
H43D C43B H43E 109.5 . . ?
C32B C43B H43F 109.5 . . ?
H43D C43B H43F 109.5 . . ?
H43E C43B H43F 109.5 . . ?

loop_
_geom_bond_atom_site_label_1
_geom_bond_atom_site_label_2
_geom_bond_distance
_geom_bond_site_symmetry_2
_geom_bond_publ_flag
Ge1A C29A 1.953(3) . ?
Ge1A C1 1.995(2) . ?
Ge1A Ge1A 2.2830(7) 2_566 ?
Ge1B C29A 1.955(4) . ?
Ge1B C1 2.021(3) . ?
Ge1B Ge1B 2.295(5) 2_566 ?
Ge1C C1 2.150(3) . ?
Ge1C Ge1C 2.263(3) 2_566 ?
Ge1D C1 2.163(5) . ?
Ge1D Ge1D 2.255(10) 2_566 ?
C1 C2 1.411(3) . ?
C1 C12 1.419(3) . ?
C2 C6 1.388(3) . ?
C2 C3 1.544(3) . ?
C3 C15 1.536(3) . ?
C3 C13 1.542(3) . ?
C3 C4 1.566(3) . ?
C4 C5 1.547(3) . ?
C4 H4A 0.9900 . ?
C4 H4B 0.9900 . ?
C5 C6 1.508(3) . ?
C5 C17 1.542(3) . ?
C5 C19 1.548(3) . ?
C6 C7 1.385(3) . ?
C7 C8 1.386(3) . ?
C7 H7 0.9500 . ?
C8 C12 1.391(3) . ?
C8 C9 1.519(3) . ?
C9 C21 1.527(3) . ?
C9 C10 1.536(3) . ?
C9 C23 1.568(3) . ?
C10 C11 1.560(3) . ?
C10 H10A 0.9900 . ?
C10 H10B 0.9900 . ?
C11 C27 1.534(3) . ?
C11 C12 1.538(3) . ?
C11 C25 1.539(3) . ?
C13 C14 1.516(3) . ?
C13 H13A 0.9900 . ?
C13 H13B 0.9900 . ?
C14 H14A 0.9800 . ?
C14 H14B 0.9800 . ?
C14 H14C 0.9800 . ?
C15 C16 1.524(3) . ?
C15 H15A 0.9900 . ?
C15 H15B 0.9900 . ?
C16 H16A 0.9800 . ?
C16 H16B 0.9800 . ?
C16 H16C 0.9800 . ?
C17 C18 1.525(3) . ?
C17 H17A 0.9900 . ?
C17 H17B 0.9900 . ?
C18 H18A 0.9800 . ?
C18 H18B 0.9800 . ?
C18 H18C 0.9800 . ?
C19 C20 1.532(3) . ?
C19 H19A 0.9900 . ?
C19 H19B 0.9900 . ?
C20 H20A 0.9800 . ?
C20 H20B 0.9800 . ?
C20 H20C 0.9800 . ?
C21 C22 1.530(3) . ?
C21 H21A 0.9900 . ?
C21 H21B 0.9900 . ?
C22 H22A 0.9800 . ?
C22 H22B 0.9800 . ?
C22 H22C 0.9800 . ?
C23 C24 1.496(4) . ?
C23 H23A 0.9900 . ?
C23 H23B 0.9900 . ?
C24 H24A 0.9800 . ?
C24 H24B 0.9800 . ?
C24 H24C 0.9800 . ?
C25 C26B 1.382(6) . ?
C25 C26A 1.488(6) . ?
C25 H25A 0.9900 . ?
C25 H25B 0.9900 . ?
C25 H25C 0.9900 . ?
C25 H25D 0.9900 . ?
C26A H26A 0.9800 . ?
C26A H26B 0.9800 . ?
C26A H26C 0.9800 . ?
C26B H26D 0.9800 . ?
C26B H26E 0.9800 . ?
C26B H26F 0.9800 . ?
C27 C28B 1.364(13) . ?
C27 C28A 1.510(4) . ?
C27 H27A 0.9900 . ?
C27 H27B 0.9900 . ?
C27 H27C 0.9900 . ?
C27 H27D 0.9900 . ?
C28A H28A 0.9800 . ?
C28A H28B 0.9800 . ?
C28A H28C 0.9800 . ?
C28B H28D 0.9800 . ?
C28B H28E 0.9800 . ?
C28B H28F 0.9800 . ?
C29A C41A 1.399(5) . ?
C29A C30A 1.412(4) . ?
C30A C31A 1.381(4) . ?
C30A H30A 0.9500 . ?
C31A C39A 1.398(4) . ?
C31A C32A 1.534(4) . ?
C32A C43A 1.525(4) . ?
C32A C33A 1.528(4) . ?
C32A C42A 1.535(4) . ?
C33A C34A 1.379(5) . ?
C33A C38A 1.400(4) . ?
C34A C35A 1.374(5) . ?
C34A H34A 0.9500 . ?
C35A C36A 1.375(5) . ?
C35A H35A 0.9500 . ?
C36A C37A 1.401(5) . ?
C36A H36A 0.9500 . ?
C37A C38A 1.393(5) . ?
C37A H37A 0.9500 . ?
C38A C39A 1.477(4) . ?
C39A C40A 1.387(4) . ?
C40A C41A 1.384(4) . ?
C40A H40A 0.9500 . ?
C41A H41A 0.9500 . ?
C42A H42A 0.9800 . ?
C42A H42B 0.9800 . ?
C42A H42C 0.9800 . ?
C43A H43A 0.9800 . ?
C43A H43B 0.9800 . ?
C43A H43C 0.9800 . ?
C29B C41B 1.370(13) . ?
C29B C30B 1.406(15) . ?
C30B C31B 1.428(12) . ?
C30B H30B 0.9500 . ?
C31B C39B 1.377(12) . ?
C31B C32B 1.515(13) . ?
C32B C43B 1.496(13) . ?
C32B C33B 1.550(13) . ?
C32B C42B 1.553(12) . ?
C33B C34B 1.363(13) . ?
C33B C38B 1.391(13) . ?
C34B C35B 1.388(15) . ?
C34B H34B 0.9500 . ?
C35B C36B 1.389(15) . ?
C35B H35B 0.9500 . ?
C36B C37B 1.398(16) . ?
C36B H36B 0.9500 . ?
C37B C38B 1.385(14) . ?
C37B H37B 0.9500 . ?
C38B C39B 1.485(13) . ?
C39B C40B 1.390(12) . ?
C40B C41B 1.393(11) . ?
C40B H40B 0.9500 . ?
C41B H41B 0.9500 . ?
C42B H42D 0.9800 . ?
C42B H42E 0.9800 . ?
C42B H42F 0.9800 . ?
C43B H43D 0.9800 . ?
C43B H43E 0.9800 . ?
C43B H43F 0.9800 . ?

loop_
_geom_torsion_atom_site_label_1
_geom_torsion_atom_site_label_2
_geom_torsion_atom_site_label_3
_geom_torsion_atom_site_label_4
_geom_torsion
_geom_torsion_site_symmetry_1
_geom_torsion_site_symmetry_2
_geom_torsion_site_symmetry_3
_geom_torsion_site_symmetry_4
_geom_torsion_publ_flag
C12 C1 C2 C6 1.0(3) . . . . ?
Ge1A C1 C2 C6 -163.78(17) . . . . ?
Ge1B C1 C2 C6 -159.9(2) . . . . ?
Ge1C C1 C2 C6 150.16(18) . . . . ?
Ge1D C1 C2 C6 155.2(2) . . . . ?
C12 C1 C2 C3 -178.4(2) . . . . ?
Ge1A C1 C2 C3 16.8(3) . . . . ?
Ge1B C1 C2 C3 20.6(4) . . . . ?
Ge1C C1 C2 C3 -29.3(3) . . . . ?
Ge1D C1 C2 C3 -24.3(3) . . . . ?
C6 C2 C3 C15 118.5(2) . . . . ?
C1 C2 C3 C15 -62.0(3) . . . . ?
C6 C2 C3 C13 -117.8(2) . . . . ?
C1 C2 C3 C13 61.7(3) . . . . ?
C6 C2 C3 C4 1.3(2) . . . . ?
C1 C2 C3 C4 -179.2(2) . . . . ?
C15 C3 C4 C5 -120.15(19) . . . . ?
C13 C3 C4 C5 117.91(19) . . . . ?
C2 C3 C4 C5 -1.5(2) . . . . ?
C3 C4 C5 C6 1.2(2) . . . . ?
C3 C4 C5 C17 -116.46(19) . . . . ?
C3 C4 C5 C19 120.51(19) . . . . ?
C1 C2 C6 C7 1.5(3) . . . . ?
C3 C2 C6 C7 -178.95(18) . . . . ?
C1 C2 C6 C5 179.81(19) . . . . ?
C3 C2 C6 C5 -0.7(2) . . . . ?
C17 C5 C6 C7 -62.7(3) . . . . ?
C4 C5 C6 C7 177.9(2) . . . . ?
C19 C5 C6 C7 58.1(3) . . . . ?
C17 C5 C6 C2 119.1(2) . . . . ?
C4 C5 C6 C2 -0.3(2) . . . . ?
C19 C5 C6 C2 -120.1(2) . . . . ?
C2 C6 C7 C8 -1.8(3) . . . . ?
C5 C6 C7 C8 -179.90(19) . . . . ?
C6 C7 C8 C12 -0.5(3) . . . . ?
C6 C7 C8 C9 177.6(2) . . . . ?
C7 C8 C9 C21 45.3(3) . . . . ?
C12 C8 C9 C21 -136.4(2) . . . . ?
C7 C8 C9 C10 168.3(2) . . . . ?
C12 C8 C9 C10 -13.5(3) . . . . ?
C7 C8 C9 C23 -76.9(3) . . . . ?
C12 C8 C9 C23 101.4(2) . . . . ?
C8 C9 C10 C11 15.0(2) . . . . ?
C21 C9 C10 C11 137.3(2) . . . . ?
C23 C9 C10 C11 -101.8(2) . . . . ?
C9 C10 C11 C27 107.8(2) . . . . ?
C9 C10 C11 C12 -11.6(2) . . . . ?
C9 C10 C11 C25 -130.0(2) . . . . ?
C7 C8 C12 C1 3.1(3) . . . . ?
C9 C8 C12 C1 -175.3(2) . . . . ?
C7 C8 C12 C11 -174.93(19) . . . . ?
C9 C8 C12 C11 6.7(3) . . . . ?
C2 C1 C12 C8 -3.3(3) . . . . ?
Ge1A C1 C12 C8 159.28(18) . . . . ?
Ge1B C1 C12 C8 162.53(19) . . . . ?
Ge1C C1 C12 C8 -158.00(18) . . . . ?
Ge1D C1 C12 C8 -154.4(2) . . . . ?
C2 C1 C12 C11 174.3(2) . . . . ?
Ge1A C1 C12 C11 -23.2(4) . . . . ?
Ge1B C1 C12 C11 -19.9(3) . . . . ?
Ge1C C1 C12 C11 19.6(3) . . . . ?
Ge1D C1 C12 C11 23.1(4) . . . . ?
C27 C11 C12 C8 -116.2(2) . . . . ?
C25 C11 C12 C8 120.1(2) . . . . ?
C10 C11 C12 C8 3.1(2) . . . . ?
C27 C11 C12 C1 66.0(3) . . . . ?
C25 C11 C12 C1 -57.6(3) . . . . ?
C10 C11 C12 C1 -174.6(2) . . . . ?
C15 C3 C13 C14 -179.27(19) . . . . ?
C2 C3 C13 C14 56.2(3) . . . . ?
C4 C3 C13 C14 -57.7(3) . . . . ?
C13 C3 C15 C16 60.6(3) . . . . ?
C2 C3 C15 C16 -174.9(2) . . . . ?
C4 C3 C15 C16 -61.9(3) . . . . ?
C6 C5 C17 C18 179.79(19) . . . . ?
C4 C5 C17 C18 -66.6(3) . . . . ?
C19 C5 C17 C18 57.9(3) . . . . ?
C6 C5 C19 C20 49.7(2) . . . . ?
C17 C5 C19 C20 170.65(19) . . . . ?
C4 C5 C19 C20 -64.7(2) . . . . ?
C8 C9 C21 C22 53.5(3) . . . . ?
C10 C9 C21 C22 -62.4(3) . . . . ?
C23 C9 C21 C22 177.0(2) . . . . ?
C8 C9 C23 C24 60.3(3) . . . . ?
C21 C9 C23 C24 -64.6(3) . . . . ?
C10 C9 C23 C24 171.2(2) . . . . ?
C27 C11 C25 C26B -173.6(3) . . . . ?
C12 C11 C25 C26B -49.3(4) . . . . ?
C10 C11 C25 C26B 63.4(4) . . . . ?
C27 C11 C25 C26A 78.7(4) . . . . ?
C12 C11 C25 C26A -157.0(3) . . . . ?
C10 C11 C25 C26A -44.3(4) . . . . ?
C12 C11 C27 C28B 58.5(8) . . . . ?
C25 C11 C27 C28B -177.2(8) . . . . ?
C10 C11 C27 C28B -55.4(8) . . . . ?
C12 C11 C27 C28A 175.5(2) . . . . ?
C25 C11 C27 C28A -60.3(3) . . . . ?
C10 C11 C27 C28A 61.6(3) . . . . ?
C41A C29A C30A C31A -1.3(5) . . . . ?
Ge1A C29A C30A C31A -178.6(2) . . . . ?
Ge1B C29A C30A C31A 157.0(3) . . . . ?
C29A C30A C31A C39A -0.1(4) . . . . ?
C29A C30A C31A C32A -178.9(3) . . . . ?
C30A C31A C32A C43A -59.8(4) . . . . ?
C39A C31A C32A C43A 121.3(3) . . . . ?
C30A C31A C32A C33A -178.8(3) . . . . ?
C39A C31A C32A C33A 2.2(3) . . . . ?
C30A C31A C32A C42A 63.9(4) . . . . ?
C39A C31A C32A C42A -115.0(3) . . . . ?
C43A C32A C33A C34A 57.4(5) . . . . ?
C31A C32A C33A C34A 176.9(4) . . . . ?
C42A C32A C33A C34A -67.0(5) . . . . ?
C43A C32A C33A C38A -123.4(3) . . . . ?
C31A C32A C33A C38A -4.0(4) . . . . ?
C42A C32A C33A C38A 112.1(4) . . . . ?
C38A C33A C34A C35A -0.4(6) . . . . ?
C32A C33A C34A C35A 178.7(4) . . . . ?
C33A C34A C35A C36A 1.6(8) . . . . ?
C34A C35A C36A C37A -3.2(11) . . . . ?
C35A C36A C37A C38A 3.4(12) . . . . ?
C36A C37A C38A C33A -2.2(9) . . . . ?
C36A C37A C38A C39A 174.3(6) . . . . ?
C34A C33A C38A C37A 0.8(6) . . . . ?
C32A C33A C38A C37A -178.5(4) . . . . ?
C34A C33A C38A C39A -176.5(3) . . . . ?
C32A C33A C38A C39A 4.3(4) . . . . ?
C30A C31A C39A C40A 0.9(4) . . . . ?
C32A C31A C39A C40A 179.9(3) . . . . ?
C30A C31A C39A C38A -178.9(3) . . . . ?
C32A C31A C39A C38A 0.1(4) . . . . ?
C37A C38A C39A C40A 0.7(7) . . . . ?
C33A C38A C39A C40A 177.5(3) . . . . ?
C37A C38A C39A C31A -179.5(5) . . . . ?
C33A C38A C39A C31A -2.7(4) . . . . ?
C31A C39A C40A C41A -0.3(4) . . . . ?
C38A C39A C40A C41A 179.5(4) . . . . ?
C39A C40A C41A C29A -1.2(5) . . . . ?
C30A C29A C41A C40A 2.0(6) . . . . ?
Ge1A C29A C41A C40A 179.2(3) . . . . ?
Ge1B C29A C41A C40A -156.6(3) . . . . ?
C41B C29B C30B C31B 1(2) . . . . ?
C29B C30B C31B C39B -3.5(18) . . . . ?
C29B C30B C31B C32B 179.4(12) . . . . ?
C39B C31B C32B C43B 119.5(11) . . . . ?
C30B C31B C32B C43B -63.4(15) . . . . ?
C39B C31B C32B C33B 1.2(12) . . . . ?
C30B C31B C32B C33B 178.3(12) . . . . ?
C39B C31B C32B C42B -114.4(10) . . . . ?
C30B C31B C32B C42B 62.8(15) . . . . ?
C43B C32B C33B C34B 57.4(19) . . . . ?
C31B C32B C33B C34B 176.4(15) . . . . ?
C42B C32B C33B C34B -68.8(18) . . . . ?
C43B C32B C33B C38B -120.7(14) . . . . ?
C31B C32B C33B C38B -1.8(15) . . . . ?
C42B C32B C33B C38B 113.0(15) . . . . ?
C38B C33B C34B C35B -7(3) . . . . ?
C32B C33B C34B C35B 175.2(16) . . . . ?
C33B C34B C35B C36B -3(3) . . . . ?
C34B C35B C36B C37B 15(5) . . . . ?
C35B C36B C37B C38B -16(5) . . . . ?
C36B C37B C38B C33B 6(4) . . . . ?
C36B C37B C38B C39B -172(3) . . . . ?
C34B C33B C38B C37B 5(3) . . . . ?
C32B C33B C38B C37B -176.6(18) . . . . ?
C34B C33B C38B C39B -176.5(15) . . . . ?
C32B C33B C38B C39B 1.8(19) . . . . ?
C30B C31B C39B C40B 5.0(18) . . . . ?
C32B C31B C39B C40B -177.5(10) . . . . ?
C30B C31B C39B C38B -177.7(12) . . . . ?
C32B C31B C39B C38B -0.2(14) . . . . ?
C37B C38B C39B C31B 177(2) . . . . ?
C33B C38B C39B C31B -1.0(17) . . . . ?
C37B C38B C39B C40B -6(3) . . . . ?
C33B C38B C39B C40B 176.2(13) . . . . ?
C31B C39B C40B C41B -3.6(17) . . . . ?
C38B C39B C40B C41B 179.7(13) . . . . ?
C30B C29B C41B C40B 0.3(19) . . . . ?
C39B C40B C41B C29B 0.8(16) . . . . ?
